data_7025004
loop_
_publ_author_name
'Klingele, Julia'
'Kaase, Dominik'
'Klingele, Marco H.'
'Lach, Jochen'
'Demeshko, Serhiy'

_publ_section_title
;
 Two-step spin crossover in the mononuclear iron(II) complex
 [Fe(II)(L)(2)(NCS)(2)] (L = 2,5-di-(2-pyridyl)-1,3,4-thiadiazole).
;
_journal_issue 7
_journal_name_full 'Dalton transactions (Cambridge, England : 2003)'
_journal_page_first 1689
_journal_page_last 1691
_journal_paper_doi 10.1039/b924223f
_journal_volume 39
_journal_year 2010
_chemical_formula_moiety
;
(Fe C26 H16 N10 S4)
;
_chemical_formula_sum 'C26 H16 Fe N10 S4'
_chemical_formula_weight 652.58
_chemical_name_systematic
;
?
;
_space_group_IT_number 14
_symmetry_cell_setting monoclinic
_symmetry_space_group_name_Hall '-P 2ybc'
_symmetry_space_group_name_H-M 'P 1 21/c 1'
_atom_sites_solution_hydrogens geom
_atom_sites_solution_primary direct
_atom_sites_solution_secondary difmap
_audit_creation_method SHELXL-97
_cell_angle_alpha 90.00
_cell_angle_beta 109.89(3)
_cell_angle_gamma 90.00
_cell_formula_units_Z 4
_cell_length_a 22.698(5)
_cell_length_b 7.8613(16)
_cell_length_c 16.210(3)
_cell_measurement_reflns_used 6163
_cell_measurement_temperature 100(2)
_cell_measurement_theta_max 27.48
_cell_measurement_theta_min 3.13
_cell_volume 2719.9(11)
_computing_structure_refinement 'SHELXL-97 (Sheldrick, 1997)'
_computing_structure_solution 'SHELXS-97 (Sheldrick, 1990)'
_diffrn_ambient_temperature 100(2)
_diffrn_measured_fraction_theta_full 0.988
_diffrn_measured_fraction_theta_max 0.988
_diffrn_measurement_device_type 'Rigaku R-Axis SPIDER'
_diffrn_measurement_method '\w scans'
_diffrn_radiation_monochromator graphite
_diffrn_radiation_source 'fine-focus sealed tube'
_diffrn_radiation_type MoK\a
_diffrn_radiation_wavelength 0.71073
_diffrn_reflns_av_R_equivalents 0.1104
_diffrn_reflns_av_sigmaI/netI 0.0728
_diffrn_reflns_limit_h_max 28
_diffrn_reflns_limit_h_min -29
_diffrn_reflns_limit_k_max 10
_diffrn_reflns_limit_k_min -10
_diffrn_reflns_limit_l_max 21
_diffrn_reflns_limit_l_min -20
_diffrn_reflns_number 43709
_diffrn_reflns_theta_full 27.48
_diffrn_reflns_theta_max 27.48
_diffrn_reflns_theta_min 3.13
_exptl_absorpt_coefficient_mu 0.900
_exptl_absorpt_correction_T_max 0.9480
_exptl_absorpt_correction_T_min 0.8062
_exptl_absorpt_correction_type multi-scan
_exptl_crystal_colour blue
_exptl_crystal_density_diffrn 1.594
_exptl_crystal_density_method 'not measured'
_exptl_crystal_description block
_exptl_crystal_F_000 1328
_exptl_crystal_size_max 0.25
_exptl_crystal_size_mid 0.10
_exptl_crystal_size_min 0.06
_refine_diff_density_max 1.219
_refine_diff_density_min -1.109
_refine_diff_density_rms 0.133
_refine_ls_extinction_coef 0.0021(7)
_refine_ls_extinction_expression Fc^*^=kFc[1+0.001xFc^2^\l^3^/sin(2\q)]^-1/4^
_refine_ls_extinction_method SHELXL
_refine_ls_goodness_of_fit_ref 1.063
_refine_ls_hydrogen_treatment constr
_refine_ls_matrix_type full
_refine_ls_number_parameters 374
_refine_ls_number_reflns 6163
_refine_ls_number_restraints 0
_refine_ls_restrained_S_all 1.063
_refine_ls_R_factor_all 0.0968
_refine_ls_R_factor_gt 0.0664
_refine_ls_shift/su_max 0.001
_refine_ls_shift/su_mean 0.000
_refine_ls_structure_factor_coef Fsqd
_refine_ls_weighting_details 'calc w=1/[\s^2^(Fo^2^)+(0.1031P)^2^+0.0000P] where P=(Fo^2^+2Fc^2^)/3'
_refine_ls_weighting_scheme calc
_refine_ls_wR_factor_gt 0.1614
_refine_ls_wR_factor_ref 0.1841
_reflns_number_gt 4180
_reflns_number_total 6163
_reflns_threshold_expression >2sigma(I)
_cod_data_source_file b924223f.txt
_cod_data_source_block jmk193_3_tt
_cod_depositor_comments
;
The following automatic conversions were performed:

'_symmetry_cell_setting' value 'Monoclinic' changed to 'monoclinic'
according to /home/saulius/struct/CIF-dictionaries/cif_core.dic
dictionary named 'cif_core.dic' version 2.4.2 from
2011-04-26.

'_exptl_absorpt_correction_type' value 'Multi-scan'
changed to 'multi-scan' according to
/home/saulius/struct/CIF-dictionaries/cif_core.dic dictionary named
'cif_core.dic' version 2.4.2 from 2011-04-26.

Automatic conversion script
Id: cif_fix_values 1891 2012-01-12 08:04:46Z andrius 
;
_cod_original_cell_volume 2719.9(9)
_cod_original_sg_symbol_H-M P2(1)/c
_cod_database_code 7025004

loop_
_symmetry_equiv_pos_as_xyz
'x, y, z'
'-x, y+1/2, -z+1/2'
'-x, -y, -z'
'x, -y-1/2, z-1/2'

loop_
_atom_site_label
_atom_site_type_symbol
_atom_site_fract_x
_atom_site_fract_y
_atom_site_fract_z
_atom_site_U_iso_or_equiv
_atom_site_adp_type
_atom_site_occupancy
_atom_site_symmetry_multiplicity
_atom_site_calc_flag
_atom_site_refinement_flags
Fe2 Fe 1.0000 0.5000 0.5000 0.0228(2) Uani 1 2 d S
N21 N 0.99491(14) 0.2960(4) 0.5719(2) 0.0253(7) Uani 1 1 d .
N23 N 1.10025(14) 0.3740(4) 0.4253(2) 0.0272(7) Uani 1 1 d .
N24 N 1.22820(15) 0.1081(4) 0.4206(2) 0.0293(8) Uani 1 1 d .
C21 C 0.95355(18) 0.2608(5) 0.6113(3) 0.0278(9) Uani 1 1 d .
H21 H 0.9201 0.3383 0.6042 0.033 Uiso 1 1 calc R
C22 C 0.95695(19) 0.1154(5) 0.6625(3) 0.0306(9) Uani 1 1 d .
H22 H 0.9260 0.0941 0.6887 0.037 Uiso 1 1 calc R
C23 C 1.0063(2) 0.0025(6) 0.6745(3) 0.0343(10) Uani 1 1 d .
H23 H 1.0106 -0.0955 0.7103 0.041 Uiso 1 1 calc R
C24 C 1.04933(19) 0.0367(5) 0.6326(3) 0.0310(9) Uani 1 1 d .
H24 H 1.0833 -0.0386 0.6387 0.037 Uiso 1 1 calc R
C25 C 1.04179(17) 0.1822(5) 0.5821(3) 0.0262(8) Uani 1 1 d .
C26 C 1.08094(17) 0.2220(5) 0.5302(3) 0.0254(8) Uani 1 1 d .
C27 C 1.14258(18) 0.2537(5) 0.4396(3) 0.0283(9) Uani 1 1 d .
C28 C 1.18740(17) 0.2381(5) 0.3923(3) 0.0271(9) Uani 1 1 d .
C29 C 1.18643(18) 0.3472(5) 0.3252(3) 0.0304(9) Uani 1 1 d .
H29 H 1.1563 0.4357 0.3071 0.036 Uiso 1 1 calc R
C30 C 1.23104(19) 0.3234(6) 0.2848(3) 0.0342(10) Uani 1 1 d .
H30 H 1.2319 0.3957 0.2383 0.041 Uiso 1 1 calc R
C31 C 1.2739(2) 0.1929(6) 0.3134(3) 0.0357(10) Uani 1 1 d .
H31 H 1.3051 0.1749 0.2873 0.043 Uiso 1 1 calc R
C32 C 1.27083(19) 0.0884(5) 0.3809(3) 0.0304(9) Uani 1 1 d .
H32 H 1.3003 -0.0015 0.3998 0.037 Uiso 1 1 calc R
S21 S 1.14238(4) 0.10896(13) 0.51950(7) 0.0289(3) Uani 1 1 d .
N22 N 1.06521(14) 0.3566(4) 0.4785(2) 0.0259(7) Uani 1 1 d .
N61 N 0.93511(14) 0.4070(4) 0.3984(2) 0.0264(7) Uani 1 1 d .
C61 C 0.89349(17) 0.3571(5) 0.3388(3) 0.0244(8) Uani 1 1 d .
S61 S 0.83538(4) 0.28071(14) 0.25722(7) 0.0318(3) Uani 1 1 d .
Fe1 Fe 0.5000 1.0000 0.5000 0.0222(2) Uani 1 2 d S
N1 N 0.50660(14) 1.1886(4) 0.4191(2) 0.0243(7) Uani 1 1 d .
N2 N 0.56547(14) 0.9020(4) 0.4582(2) 0.0247(7) Uani 1 1 d .
N3 N 0.59740(14) 0.7504(4) 0.4761(2) 0.0242(7) Uani 1 1 d .
N4 N 0.71407(15) 0.6109(4) 0.3866(2) 0.0315(8) Uani 1 1 d .
S1 S 0.64206(4) 0.91857(13) 0.37396(7) 0.0272(3) Uani 1 1 d .
C1 C 0.47382(18) 1.3334(5) 0.3987(3) 0.0303(9) Uani 1 1 d .
H1 H 0.4410 1.3521 0.4215 0.036 Uiso 1 1 calc R
C2 C 0.48583(19) 1.4578(5) 0.3453(3) 0.0307(9) Uani 1 1 d .
H2 H 0.4613 1.5585 0.3322 0.037 Uiso 1 1 calc R
C3 C 0.53352(18) 1.4347(6) 0.3114(3) 0.0287(9) Uani 1 1 d .
H3 H 0.5426 1.5191 0.2756 0.034 Uiso 1 1 calc R
C4 C 0.56775(18) 1.2848(5) 0.3312(3) 0.0284(9) Uani 1 1 d .
H4 H 0.6008 1.2643 0.3091 0.034 Uiso 1 1 calc R
C5 C 0.55288(16) 1.1661(5) 0.3836(2) 0.0240(8) Uani 1 1 d .
C6 C 0.58413(17) 1.0019(5) 0.4076(3) 0.0244(8) Uani 1 1 d .
C7 C 0.63872(17) 0.7427(5) 0.4360(2) 0.0242(8) Uani 1 1 d .
C8 C 0.68182(17) 0.6005(5) 0.4423(3) 0.0249(8) Uani 1 1 d .
C9 C 0.68980(18) 0.4698(5) 0.5033(3) 0.0292(9) Uani 1 1 d .
H9 H 0.6664 0.4677 0.5420 0.035 Uiso 1 1 calc R
C10 C 0.73312(18) 0.3422(5) 0.5059(3) 0.0323(9) Uani 1 1 d .
H10 H 0.7398 0.2508 0.5465 0.039 Uiso 1 1 calc R
C11 C 0.7659(2) 0.3516(6) 0.4486(3) 0.0357(10) Uani 1 1 d .
H11 H 0.7958 0.2666 0.4492 0.043 Uiso 1 1 calc R
C12 C 0.7549(2) 0.4866(6) 0.3895(3) 0.0354(10) Uani 1 1 d .
H12 H 0.7773 0.4904 0.3496 0.042 Uiso 1 1 calc R
N51 N 0.43398(14) 0.8875(4) 0.4063(2) 0.0257(7) Uani 1 1 d .
C51 C 0.39127(17) 0.8105(5) 0.3616(3) 0.0255(8) Uani 1 1 d .
S51 S 0.33173(4) 0.70098(14) 0.29779(7) 0.0300(3) Uani 1 1 d .

loop_
_atom_site_aniso_label
_atom_site_aniso_U_11
_atom_site_aniso_U_22
_atom_site_aniso_U_33
_atom_site_aniso_U_23
_atom_site_aniso_U_13
_atom_site_aniso_U_12
Fe2 0.0182(4) 0.0260(5) 0.0268(4) 0.0002(3) 0.0111(3) 0.0011(3)
N21 0.0195(16) 0.0276(18) 0.0294(18) -0.0026(14) 0.0093(14) -0.0004(12)
N23 0.0212(16) 0.0324(19) 0.0321(19) -0.0003(14) 0.0143(14) 0.0028(13)
N24 0.0231(17) 0.032(2) 0.036(2) -0.0053(15) 0.0142(15) 0.0008(13)
C21 0.027(2) 0.030(2) 0.032(2) -0.0015(17) 0.0182(17) -0.0003(16)
C22 0.032(2) 0.033(2) 0.031(2) -0.0020(17) 0.0178(18) -0.0059(17)
C23 0.038(2) 0.036(3) 0.032(2) 0.0051(18) 0.0159(19) -0.0005(18)
C24 0.030(2) 0.035(2) 0.029(2) -0.0005(18) 0.0119(17) 0.0031(17)
C25 0.025(2) 0.030(2) 0.026(2) 0.0001(16) 0.0113(16) 0.0004(15)
C26 0.0224(19) 0.024(2) 0.031(2) 0.0001(16) 0.0102(16) 0.0015(14)
C27 0.022(2) 0.033(2) 0.032(2) -0.0010(17) 0.0106(17) -0.0010(16)
C28 0.023(2) 0.028(2) 0.034(2) -0.0036(17) 0.0138(17) -0.0014(15)
C29 0.028(2) 0.033(2) 0.032(2) 0.0022(18) 0.0123(17) -0.0018(16)
C30 0.029(2) 0.044(3) 0.032(2) 0.0025(19) 0.0129(18) -0.0053(18)
C31 0.031(2) 0.046(3) 0.038(3) -0.008(2) 0.0220(19) -0.0040(18)
C32 0.028(2) 0.032(2) 0.035(2) -0.0057(18) 0.0160(18) 0.0009(16)
S21 0.0248(5) 0.0334(6) 0.0325(6) 0.0016(4) 0.0148(4) 0.0057(4)
N22 0.0203(16) 0.0290(18) 0.0321(19) 0.0007(14) 0.0137(14) 0.0017(13)
N61 0.0196(16) 0.0300(19) 0.0335(19) -0.0017(14) 0.0140(15) 0.0012(13)
C61 0.023(2) 0.026(2) 0.028(2) 0.0012(16) 0.0148(17) 0.0033(15)
S61 0.0204(5) 0.0406(7) 0.0344(6) -0.0076(5) 0.0092(4) 0.0024(4)
Fe1 0.0169(4) 0.0286(5) 0.0258(4) -0.0012(3) 0.0132(3) 0.0016(3)
N1 0.0180(16) 0.0334(19) 0.0241(17) -0.0014(14) 0.0105(13) 0.0016(13)
N2 0.0176(15) 0.0337(19) 0.0261(17) -0.0029(14) 0.0117(13) 0.0032(13)
N3 0.0191(16) 0.0302(18) 0.0270(17) -0.0026(14) 0.0127(13) 0.0022(13)
N4 0.0281(18) 0.037(2) 0.036(2) 0.0001(15) 0.0193(16) 0.0077(14)
S1 0.0238(5) 0.0343(6) 0.0305(6) 0.0032(4) 0.0182(4) 0.0061(4)
C1 0.021(2) 0.040(2) 0.035(2) 0.0016(19) 0.0171(17) 0.0055(16)
C2 0.029(2) 0.033(2) 0.037(2) 0.0033(19) 0.0207(18) 0.0063(17)
C3 0.027(2) 0.037(2) 0.026(2) 0.0019(17) 0.0144(16) 0.0004(17)
C4 0.023(2) 0.033(2) 0.034(2) 0.0014(17) 0.0161(17) 0.0022(15)
C5 0.0192(18) 0.033(2) 0.024(2) -0.0017(16) 0.0131(15) -0.0008(15)
C6 0.0185(18) 0.030(2) 0.031(2) -0.0054(16) 0.0164(16) 0.0016(14)
C7 0.0235(19) 0.030(2) 0.0220(19) 0.0004(16) 0.0114(15) 0.0018(15)
C8 0.0212(19) 0.029(2) 0.027(2) -0.0008(16) 0.0115(16) 0.0018(15)
C9 0.023(2) 0.034(2) 0.035(2) -0.0014(18) 0.0164(17) 0.0032(16)
C10 0.031(2) 0.028(2) 0.042(3) 0.0030(18) 0.0169(19) 0.0021(16)
C11 0.032(2) 0.038(3) 0.042(3) -0.002(2) 0.0178(19) 0.0125(18)
C12 0.034(2) 0.045(3) 0.033(2) -0.0027(19) 0.0196(19) 0.0092(18)
N51 0.0202(16) 0.0324(19) 0.0298(18) -0.0023(14) 0.0154(14) 0.0030(13)
C51 0.021(2) 0.032(2) 0.030(2) -0.0004(17) 0.0164(17) 0.0061(16)
S51 0.0213(5) 0.0395(6) 0.0340(6) -0.0051(4) 0.0155(4) -0.0043(4)

loop_
_atom_type_symbol
_atom_type_description
_atom_type_scat_dispersion_real
_atom_type_scat_dispersion_imag
_atom_type_scat_source
C C 0.0033 0.0016 'International Tables Vol C Tables 4.2.6.8 and 6.1.1.4'
H H 0.0000 0.0000 'International Tables Vol C Tables 4.2.6.8 and 6.1.1.4'
N N 0.0061 0.0033 'International Tables Vol C Tables 4.2.6.8 and 6.1.1.4'
S S 0.1246 0.1234 'International Tables Vol C Tables 4.2.6.8 and 6.1.1.4'
Fe Fe 0.3463 0.8444 'International Tables Vol C Tables 4.2.6.8 and 6.1.1.4'

loop_
_geom_angle_atom_site_label_1
_geom_angle_atom_site_label_2
_geom_angle_atom_site_label_3
_geom_angle
_geom_angle_site_symmetry_1
_geom_angle_site_symmetry_3
N61 Fe2 N61 179.998(1) . 3_766
N61 Fe2 N22 91.88(13) . .
N61 Fe2 N22 88.12(13) 3_766 .
N61 Fe2 N22 88.12(13) . 3_766
N61 Fe2 N22 91.88(13) 3_766 3_766
N22 Fe2 N22 180.00(19) . 3_766
N61 Fe2 N21 89.16(13) . 3_766
N61 Fe2 N21 90.83(13) 3_766 3_766
N22 Fe2 N21 99.09(13) . 3_766
N22 Fe2 N21 80.91(13) 3_766 3_766
N61 Fe2 N21 90.84(13) . .
N61 Fe2 N21 89.16(13) 3_766 .
N22 Fe2 N21 80.91(13) . .
N22 Fe2 N21 99.09(13) 3_766 .
N21 Fe2 N21 180.0 3_766 .
C21 N21 C25 117.1(3) . .
C21 N21 Fe2 129.3(3) . .
C25 N21 Fe2 113.6(3) . .
C27 N23 N22 111.4(3) . .
C32 N24 C28 116.6(4) . .
N21 C21 C22 123.3(4) . .
C23 C22 C21 118.9(4) . .
C22 C23 C24 118.4(4) . .
C25 C24 C23 118.8(4) . .
N21 C25 C24 123.5(4) . .
N21 C25 C26 113.4(3) . .
C24 C25 C26 123.0(4) . .
N22 C26 C25 117.0(3) . .
N22 C26 S21 113.9(3) . .
C25 C26 S21 128.9(3) . .
N23 C27 C28 124.2(4) . .
N23 C27 S21 114.8(3) . .
C28 C27 S21 121.0(3) . .
N24 C28 C29 124.3(4) . .
N24 C28 C27 113.7(4) . .
C29 C28 C27 122.0(4) . .
C28 C29 C30 117.9(4) . .
C31 C30 C29 118.9(4) . .
C30 C31 C32 119.0(4) . .
N24 C32 C31 123.2(4) . .
C26 S21 C27 86.79(19) . .
C26 N22 N23 113.1(3) . .
C26 N22 Fe2 113.6(3) . .
N23 N22 Fe2 133.2(3) . .
C61 N61 Fe2 175.8(3) . .
N61 C61 S61 177.9(4) . .
N51 Fe1 N51 179.997(1) . 3_676
N51 Fe1 N2 88.60(13) . 3_676
N51 Fe1 N2 91.40(13) 3_676 3_676
N51 Fe1 N2 91.40(13) . .
N51 Fe1 N2 88.60(13) 3_676 .
N2 Fe1 N2 179.998(2) 3_676 .
N51 Fe1 N1 88.02(13) . 3_676
N51 Fe1 N1 91.97(13) 3_676 3_676
N2 Fe1 N1 80.42(13) 3_676 3_676
N2 Fe1 N1 99.58(13) . 3_676
N51 Fe1 N1 91.98(13) . .
N51 Fe1 N1 88.03(13) 3_676 .
N2 Fe1 N1 99.58(13) 3_676 .
N2 Fe1 N1 80.42(13) . .
N1 Fe1 N1 180.00(14) 3_676 .
C1 N1 C5 116.6(3) . .
C1 N1 Fe1 128.8(3) . .
C5 N1 Fe1 114.5(3) . .
C6 N2 N3 113.2(3) . .
C6 N2 Fe1 114.9(3) . .
N3 N2 Fe1 131.8(2) . .
C7 N3 N2 110.5(3) . .
C12 N4 C8 117.5(4) . .
C6 S1 C7 86.01(18) . .
N1 C1 C2 122.7(3) . .
C3 C2 C1 120.0(4) . .
C2 C3 C4 118.2(4) . .
C5 C4 C3 118.8(4) . .
N1 C5 C4 123.7(4) . .
N1 C5 C6 112.0(3) . .
C4 C5 C6 124.3(3) . .
N2 C6 C5 117.8(3) . .
N2 C6 S1 114.7(3) . .
C5 C6 S1 127.4(3) . .
N3 C7 C8 125.0(4) . .
N3 C7 S1 115.6(3) . .
C8 C7 S1 119.4(3) . .
N4 C8 C9 123.5(3) . .
N4 C8 C7 114.2(3) . .
C9 C8 C7 122.3(3) . .
C8 C9 C10 118.2(4) . .
C11 C10 C9 118.6(4) . .
C10 C11 C12 119.6(4) . .
N4 C12 C11 122.7(4) . .
C51 N51 Fe1 168.6(3) . .
N51 C51 S51 179.2(4) . .

loop_
_geom_bond_atom_site_label_1
_geom_bond_atom_site_label_2
_geom_bond_distance
_geom_bond_site_symmetry_2
Fe2 N61 1.940(3) .
Fe2 N61 1.940(3) 3_766
Fe2 N22 1.984(3) .
Fe2 N22 1.984(3) 3_766
Fe2 N21 2.008(3) 3_766
Fe2 N21 2.008(3) .
N21 C21 1.332(5) .
N21 C25 1.357(5) .
N23 C27 1.312(5) .
N23 N22 1.364(4) .
N24 C32 1.342(5) .
N24 C28 1.350(5) .
C21 C22 1.400(6) .
C22 C23 1.390(6) .
C23 C24 1.391(6) .
C24 C25 1.384(6) .
C25 C26 1.450(5) .
C26 N22 1.321(5) .
C26 S21 1.711(4) .
C27 C28 1.472(5) .
C27 S21 1.725(4) .
C28 C29 1.379(6) .
C29 C30 1.393(6) .
C30 C31 1.381(6) .
C31 C32 1.388(6) .
N61 C61 1.166(5) .
C61 S61 1.631(4) .
Fe1 N51 1.946(3) .
Fe1 N51 1.946(3) 3_676
Fe1 N2 1.986(3) 3_676
Fe1 N2 1.986(3) .
Fe1 N1 2.019(3) 3_676
Fe1 N1 2.019(3) .
N1 C1 1.338(5) .
N1 C5 1.369(4) .
N2 C6 1.305(5) .
N2 N3 1.374(4) .
N3 C7 1.313(5) .
N4 C12 1.336(5) .
N4 C8 1.345(5) .
S1 C6 1.716(4) .
S1 C7 1.726(4) .
C1 C2 1.392(6) .
C2 C3 1.382(5) .
C3 C4 1.388(6) .
C4 C5 1.378(5) .
C5 C6 1.461(5) .
C7 C8 1.465(5) .
C8 C9 1.394(6) .
C9 C10 1.395(5) .
C10 C11 1.377(6) .
C11 C12 1.394(6) .
N51 C51 1.163(5) .
C51 S51 1.639(4) .

loop_
_geom_torsion_atom_site_label_1
_geom_torsion_atom_site_label_2
_geom_torsion_atom_site_label_3
_geom_torsion_atom_site_label_4
_geom_torsion
_geom_torsion_site_symmetry_1
N61 Fe2 N21 C21 -79.9(3) .
N61 Fe2 N21 C21 100.1(4) 3_766
N22 Fe2 N21 C21 -171.7(4) .
N22 Fe2 N21 C21 8.3(4) 3_766
N21 Fe2 N21 C21 117(21) 3_766
N61 Fe2 N21 C25 101.7(3) .
N61 Fe2 N21 C25 -78.3(3) 3_766
N22 Fe2 N21 C25 10.0(3) .
N22 Fe2 N21 C25 -170.0(3) 3_766
N21 Fe2 N21 C25 -61(21) 3_766
C25 N21 C21 C22 0.8(6) .
Fe2 N21 C21 C22 -177.5(3) .
N21 C21 C22 C23 1.0(6) .
C21 C22 C23 C24 -1.9(6) .
C22 C23 C24 C25 0.9(6) .
C21 N21 C25 C24 -1.9(6) .
Fe2 N21 C25 C24 176.7(3) .
C21 N21 C25 C26 174.3(3) .
Fe2 N21 C25 C26 -7.1(4) .
C23 C24 C25 N21 1.0(6) .
C23 C24 C25 C26 -174.8(4) .
N21 C25 C26 N22 -2.4(5) .
C24 C25 C26 N22 173.8(4) .
N21 C25 C26 S21 -176.8(3) .
C24 C25 C26 S21 -0.6(6) .
N22 N23 C27 C28 179.9(3) .
N22 N23 C27 S21 0.2(4) .
C32 N24 C28 C29 1.3(6) .
C32 N24 C28 C27 -179.2(3) .
N23 C27 C28 N24 177.5(4) .
S21 C27 C28 N24 -2.8(5) .
N23 C27 C28 C29 -3.0(6) .
S21 C27 C28 C29 176.7(3) .
N24 C28 C29 C30 -1.0(6) .
C27 C28 C29 C30 179.5(4) .
C28 C29 C30 C31 0.0(6) .
C29 C30 C31 C32 0.7(6) .
C28 N24 C32 C31 -0.5(6) .
C30 C31 C32 N24 -0.4(7) .
N22 C26 S21 C27 -1.4(3) .
C25 C26 S21 C27 173.1(4) .
N23 C27 S21 C26 0.7(3) .
C28 C27 S21 C26 -179.0(3) .
C25 C26 N22 N23 -173.3(3) .
S21 C26 N22 N23 1.9(4) .
C25 C26 N22 Fe2 10.8(5) .
S21 C26 N22 Fe2 -174.00(18) .
C27 N23 N22 C26 -1.3(5) .
C27 N23 N22 Fe2 173.5(3) .
N61 Fe2 N22 C26 -101.8(3) .
N61 Fe2 N22 C26 78.2(3) 3_766
N22 Fe2 N22 C26 -51(4) 3_766
N21 Fe2 N22 C26 168.8(3) 3_766
N21 Fe2 N22 C26 -11.2(3) .
N61 Fe2 N22 N23 83.4(3) .
N61 Fe2 N22 N23 -96.6(3) 3_766
N22 Fe2 N22 N23 134(4) 3_766
N21 Fe2 N22 N23 -6.0(4) 3_766
N21 Fe2 N22 N23 174.0(4) .
N61 Fe2 N61 C61 -159(7) 3_766
N22 Fe2 N61 C61 177(5) .
N22 Fe2 N61 C61 -3(5) 3_766
N21 Fe2 N61 C61 -84(5) 3_766
N21 Fe2 N61 C61 96(5) .
Fe2 N61 C61 S61 -105(10) .
N51 Fe1 N1 C1 86.8(3) .
N51 Fe1 N1 C1 -93.2(3) 3_676
N2 Fe1 N1 C1 -2.1(4) 3_676
N2 Fe1 N1 C1 177.9(4) .
N1 Fe1 N1 C1 -149(4) 3_676
N51 Fe1 N1 C5 -96.1(3) .
N51 Fe1 N1 C5 83.9(3) 3_676
N2 Fe1 N1 C5 175.0(3) 3_676
N2 Fe1 N1 C5 -5.0(3) .
N1 Fe1 N1 C5 28(4) 3_676
N51 Fe1 N2 C6 96.4(3) .
N51 Fe1 N2 C6 -83.6(3) 3_676
N2 Fe1 N2 C6 -104(6) 3_676
N1 Fe1 N2 C6 -175.4(3) 3_676
N1 Fe1 N2 C6 4.6(3) .
N51 Fe1 N2 N3 -87.3(3) .
N51 Fe1 N2 N3 92.7(3) 3_676
N2 Fe1 N2 N3 73(6) 3_676
N1 Fe1 N2 N3 0.9(3) 3_676
N1 Fe1 N2 N3 -179.1(3) .
C6 N2 N3 C7 -1.1(5) .
Fe1 N2 N3 C7 -177.4(3) .
C5 N1 C1 C2 -0.9(6) .
Fe1 N1 C1 C2 176.2(3) .
N1 C1 C2 C3 -0.4(7) .
C1 C2 C3 C4 0.8(6) .
C2 C3 C4 C5 -0.1(6) .
C1 N1 C5 C4 1.7(6) .
Fe1 N1 C5 C4 -175.8(3) .
C1 N1 C5 C6 -178.0(3) .
Fe1 N1 C5 C6 4.5(4) .
C3 C4 C5 N1 -1.3(6) .
C3 C4 C5 C6 178.5(4) .
N3 N2 C6 C5 179.4(3) .
Fe1 N2 C6 C5 -3.6(5) .
N3 N2 C6 S1 1.5(4) .
Fe1 N2 C6 S1 178.45(17) .
N1 C5 C6 N2 -0.6(5) .
C4 C5 C6 N2 179.6(4) .
N1 C5 C6 S1 177.0(3) .
C4 C5 C6 S1 -2.7(6) .
C7 S1 C6 N2 -1.1(3) .
C7 S1 C6 C5 -178.8(4) .
N2 N3 C7 C8 178.5(3) .
N2 N3 C7 S1 0.2(4) .
C6 S1 C7 N3 0.5(3) .
C6 S1 C7 C8 -177.9(3) .
C12 N4 C8 C9 1.3(6) .
C12 N4 C8 C7 179.2(4) .
N3 C7 C8 N4 171.7(4) .
S1 C7 C8 N4 -10.0(5) .
N3 C7 C8 C9 -10.3(6) .
S1 C7 C8 C9 167.9(3) .
N4 C8 C9 C10 -0.7(6) .
C7 C8 C9 C10 -178.4(4) .
C8 C9 C10 C11 0.1(6) .
C9 C10 C11 C12 -0.3(7) .
C8 N4 C12 C11 -1.5(6) .
C10 C11 C12 N4 1.1(7) .
N51 Fe1 N51 C51 -2(6) 3_676
N2 Fe1 N51 C51 -51.6(16) 3_676
N2 Fe1 N51 C51 128.4(16) .
N1 Fe1 N51 C51 28.9(16) 3_676
N1 Fe1 N51 C51 -151.1(16) .
Fe1 N51 C51 S51 -137(29) .
